data_4084667
loop_
_publ_author_name
'Hatagami, Kohei'
'Nomura, Kotohiro'

_publ_section_title
;
 Synthesis of (Adamantylmido)vanadium(V)-Alkyl, Alkylidene Complex Trapped
 with PMe3: Reactions of the Alkylidene Complexes with Phenols
;
_journal_issue 22
_journal_name_full Organometallics
_journal_page_first 6585
_journal_paper_doi 10.1021/om500923y
_journal_volume 33
_journal_year 2014
_chemical_absolute_configuration 'CHOOSE rm ad rmad syn or unk'
_chemical_formula_moiety 'C24 H54 N P2 Si2 V'
_chemical_formula_sum 'C24 H54 N P2 Si2 V'
_chemical_formula_weight 525.76
_space_group_IT_number 2
_symmetry_cell_setting triclinic
_symmetry_Int_Tables_number 2
_symmetry_space_group_name_Hall '-P 1'
_symmetry_space_group_name_H-M 'P -1'
_atom_sites_solution_hydrogens geom
_atom_sites_solution_primary direct
_atom_sites_solution_secondary difmap
_cell_angle_alpha 101.924(3)
_cell_angle_beta 101.373(7)
_cell_angle_gamma 105.836(13)
_cell_formula_units_Z 2
_cell_length_a 10.339(3)
_cell_length_b 10.355(3)
_cell_length_c 17.415(5)
_cell_measurement_reflns_used 4812
_cell_measurement_temperature 93
_cell_measurement_theta_max 27.50
_cell_measurement_theta_min 2.70
_cell_volume 1690.1(9)
_computing_cell_refinement 'CrystalClear-SM Expert 2.0 r15'
_computing_data_collection 'CrystalClear-SM Expert 2.0 r15 (Rigaku, 2011)'
_computing_data_reduction 'CrystalClear-SM Expert 2.0 r15'
_computing_molecular_graphics 'CrystalStructure 4.0'
_computing_publication_material 'CrystalStructure 4.0 (Rigaku, 2010)'
_computing_structure_refinement 'SHELXL97 (Sheldrick, 2008)'
_computing_structure_solution 'Il Milione (Burla, et al., 2007)'
_diffrn_ambient_temperature 93
_diffrn_detector_area_resol_mean 6.827
_diffrn_measured_fraction_theta_full 0.988
_diffrn_measured_fraction_theta_max 0.988
_diffrn_measurement_device_type 'Rigaku XtaLAB mini'
_diffrn_measurement_method \w
_diffrn_radiation_type 'Mo K\a'
_diffrn_radiation_wavelength 0.71075
_diffrn_reflns_av_R_equivalents 0.0341
_diffrn_reflns_limit_h_max 13
_diffrn_reflns_limit_h_min -13
_diffrn_reflns_limit_k_max 13
_diffrn_reflns_limit_k_min -13
_diffrn_reflns_limit_l_max 22
_diffrn_reflns_limit_l_min -22
_diffrn_reflns_number 17839
_diffrn_reflns_theta_full 27.62
_diffrn_reflns_theta_max 27.62
_diffrn_standards_number 0
_exptl_absorpt_coefficient_mu 0.469
_exptl_absorpt_correction_T_max 0.995
_exptl_absorpt_correction_T_min 0.827
_exptl_absorpt_correction_type multi-scan
_exptl_absorpt_process_details 'REQAB (Rigaku, 1998)'
_exptl_crystal_colour orange
_exptl_crystal_density_diffrn 1.033
_exptl_crystal_density_method 'not measured'
_exptl_crystal_description platelet
_exptl_crystal_F_000 572.00
_exptl_crystal_size_max 0.440
_exptl_crystal_size_mid 0.370
_exptl_crystal_size_min 0.010
_refine_diff_density_max 0.750
_refine_diff_density_min -0.880
_refine_ls_extinction_method none
_refine_ls_goodness_of_fit_ref 1.092
_refine_ls_hydrogen_treatment constr
_refine_ls_number_parameters 284
_refine_ls_number_reflns 7765
_refine_ls_number_restraints 0
_refine_ls_R_factor_gt 0.0598
_refine_ls_shift/su_max 0.000
_refine_ls_structure_factor_coef Fsqd
_refine_ls_weighting_details 'w = 1/[\s^2^(Fo^2^)+(0.0944P)^2^+2.9505P] where P=(Fo^2^+2Fc^2^)/3'
_refine_ls_weighting_scheme calc
_refine_ls_wR_factor_ref 0.1813
_reflns_number_gt 6564
_reflns_number_total 7765
_reflns_threshold_expression F^2^>2.0\s(F^2^)
_cod_data_source_file om500923y_si_004.cif
_cod_data_source_block SX150a
_cod_depositor_comments 'Adding full bibliography for 4084667--4084668.cif.'
_cod_database_code 4084667

loop_
_symmetry_equiv_pos_site_id
_symmetry_equiv_pos_as_xyz
1 +X,+Y,+Z
2 -X,-Y,-Z

loop_
_atom_site_label
_atom_site_type_symbol
_atom_site_fract_x
_atom_site_fract_y
_atom_site_fract_z
_atom_site_U_iso_or_equiv
_atom_site_adp_type
_atom_site_occupancy
_atom_site_symmetry_multiplicity
_atom_site_calc_flag
_atom_site_refinement_flags
V1 V 0.01517(6) 0.64915(6) 0.70200(3) 0.01160(14) Uani 1.0 2 d .
P1 P 0.15424(10) 0.49287(10) 0.68993(6) 0.0157(2) Uani 1.0 2 d .
P2 P -0.13966(10) 0.79247(10) 0.69672(6) 0.0157(2) Uani 1.0 2 d .
Si1 Si 0.26052(12) 0.89771(12) 0.63751(6) 0.0207(3) Uani 1.0 2 d .
Si2 Si -0.29344(11) 0.35917(11) 0.66809(6) 0.0179(3) Uani 1.0 2 d .
N1 N 0.0815(4) 0.7116(4) 0.80355(18) 0.0181(6) Uani 1.0 2 d .
C1 C 0.1296(4) 0.7541(4) 0.8915(2) 0.0160(7) Uani 1.0 2 d .
C2 C 0.0182(4) 0.7970(4) 0.9284(3) 0.0173(8) Uani 1.0 2 d .
C3 C 0.1555(5) 0.6326(4) 0.9226(3) 0.0182(8) Uani 1.0 2 d .
C4 C 0.2653(4) 0.8790(4) 0.9212(3) 0.0206(8) Uani 1.0 2 d .
C5 C 0.0683(5) 0.8434(4) 1.0220(3) 0.0190(8) Uani 1.0 2 d .
C6 C 0.0934(5) 0.7213(5) 1.0520(3) 0.0234(8) Uani 1.0 2 d .
C7 C 0.2048(5) 0.6782(5) 1.0168(3) 0.0228(9) Uani 1.0 2 d .
C8 C 0.3413(5) 0.8022(5) 1.0442(3) 0.0267(9) Uani 1.0 2 d .
C9 C 0.3158(4) 0.9240(5) 1.0150(3) 0.0230(9) Uani 1.0 2 d .
C10 C 0.2043(5) 0.9659(5) 1.0498(3) 0.0225(8) Uani 1.0 2 d .
C11 C -0.1652(4) 0.4689(4) 0.6272(3) 0.0195(7) Uani 1.0 2 d .
C12 C -0.2644(6) 0.4244(6) 0.7811(3) 0.0352(12) Uani 1.0 2 d .
C13 C -0.4760(5) 0.3469(5) 0.6176(3) 0.0257(9) Uani 1.0 2 d .
C14 C -0.2899(5) 0.1741(5) 0.6481(4) 0.0354(11) Uani 1.0 2 d .
C15 C 0.1190(4) 0.7544(5) 0.6471(3) 0.0205(8) Uani 1.0 2 d .
C16 C 0.3612(6) 1.0200(6) 0.7400(3) 0.0386(12) Uani 1.0 2 d .
C17 C 0.1867(6) 0.9966(6) 0.5717(3) 0.0345(11) Uani 1.0 2 d .
C18 C 0.3813(5) 0.8270(6) 0.5868(3) 0.0303(10) Uani 1.0 2 d .
C19 C 0.3384(4) 0.5807(5) 0.7426(3) 0.0238(9) Uani 1.0 2 d .
C20 C 0.1162(5) 0.3380(5) 0.7272(3) 0.0288(10) Uani 1.0 2 d .
C21 C 0.1618(5) 0.4179(6) 0.5865(3) 0.0315(11) Uani 1.0 2 d .
C22 C -0.0447(5) 0.9763(5) 0.7492(3) 0.0234(9) Uani 1.0 2 d .
C23 C -0.2203(5) 0.8000(5) 0.5949(3) 0.0276(10) Uani 1.0 2 d .
C24 C -0.2894(5) 0.7605(5) 0.7402(3) 0.0237(9) Uani 1.0 2 d .
H7A H -0.0010 0.8746 0.9084 0.0208 Uiso 1.0 2 calc R
H7B H -0.0697 0.7170 0.9104 0.0208 Uiso 1.0 2 calc R
H8A H 0.2275 0.6040 0.9003 0.0219 Uiso 1.0 2 calc R
H8B H 0.0684 0.5516 0.9040 0.0219 Uiso 1.0 2 calc R
H9A H -0.2196 0.5037 0.5876 0.0234 Uiso 1.0 2 calc R
H9B H -0.1276 0.4046 0.5950 0.0234 Uiso 1.0 2 calc R
H10 H 0.0712 0.7060 0.5918 0.0246 Uiso 1.0 2 calc R
H11 H 0.2219 0.5987 1.0367 0.0273 Uiso 1.0 2 calc R
H12A H 0.0236 1.0136 0.7208 0.0280 Uiso 1.0 2 calc R
H12B H 0.0038 0.9853 0.8054 0.0280 Uiso 1.0 2 calc R
H12C H -0.1105 1.0288 0.7496 0.0280 Uiso 1.0 2 calc R
H13A H -0.2721 0.8664 0.5997 0.0331 Uiso 1.0 2 calc R
H13B H -0.2846 0.7071 0.5628 0.0331 Uiso 1.0 2 calc R
H13C H -0.1476 0.8304 0.5678 0.0331 Uiso 1.0 2 calc R
H15A H 0.2367 0.9956 1.1101 0.0270 Uiso 1.0 2 calc R
H15B H 0.1882 1.0458 1.0313 0.0270 Uiso 1.0 2 calc R
H16A H 0.3902 0.5153 0.7329 0.0286 Uiso 1.0 2 calc R
H16B H 0.3493 0.6136 0.8012 0.0286 Uiso 1.0 2 calc R
H16C H 0.3749 0.6605 0.7219 0.0286 Uiso 1.0 2 calc R
H17A H -0.3332 0.8326 0.7361 0.0284 Uiso 1.0 2 calc R
H17B H -0.2575 0.7635 0.7976 0.0284 Uiso 1.0 2 calc R
H17C H -0.3574 0.6684 0.7101 0.0284 Uiso 1.0 2 calc R
H18A H 0.3759 0.8308 1.1044 0.0321 Uiso 1.0 2 calc R
H18B H 0.4132 0.7743 1.0214 0.0321 Uiso 1.0 2 calc R
H19A H 0.0055 0.6414 1.0343 0.0281 Uiso 1.0 2 calc R
H19B H 0.1249 0.7493 1.1122 0.0281 Uiso 1.0 2 calc R
H20A H 0.2491 0.9580 0.9017 0.0248 Uiso 1.0 2 calc R
H20B H 0.3381 0.8531 0.8984 0.0248 Uiso 1.0 2 calc R
H21A H 0.0685 0.3562 0.5536 0.0378 Uiso 1.0 2 calc R
H21B H 0.2266 0.3643 0.5889 0.0378 Uiso 1.0 2 calc R
H21C H 0.1942 0.4933 0.5617 0.0378 Uiso 1.0 2 calc R
H22A H 0.0215 0.2753 0.6978 0.0345 Uiso 1.0 2 calc R
H22B H 0.1232 0.3660 0.7856 0.0345 Uiso 1.0 2 calc R
H22C H 0.1834 0.2895 0.7183 0.0345 Uiso 1.0 2 calc R
H23 H 0.4045 1.0050 1.0335 0.0276 Uiso 1.0 2 calc R
H24A H -0.5012 0.2950 0.5600 0.0309 Uiso 1.0 2 calc R
H24B H -0.4814 0.4411 0.6219 0.0309 Uiso 1.0 2 calc R
H24C H -0.5409 0.2983 0.6446 0.0309 Uiso 1.0 2 calc R
H25A H 0.3264 0.7527 0.5370 0.0364 Uiso 1.0 2 calc R
H25B H 0.4350 0.7893 0.6240 0.0364 Uiso 1.0 2 calc R
H25C H 0.4454 0.9023 0.5732 0.0364 Uiso 1.0 2 calc R
H26A H 0.4303 1.1005 0.7336 0.0464 Uiso 1.0 2 calc R
H26B H 0.4092 0.9717 0.7726 0.0464 Uiso 1.0 2 calc R
H26C H 0.2972 1.0522 0.7676 0.0464 Uiso 1.0 2 calc R
H27A H -0.1949 0.1750 0.6705 0.0425 Uiso 1.0 2 calc R
H27B H -0.3194 0.1299 0.5892 0.0425 Uiso 1.0 2 calc R
H27C H -0.3535 0.1214 0.6741 0.0425 Uiso 1.0 2 calc R
H28A H -0.2815 0.5140 0.7939 0.0422 Uiso 1.0 2 calc R
H28B H -0.1679 0.4370 0.8091 0.0422 Uiso 1.0 2 calc R
H28C H -0.3287 0.3564 0.7995 0.0422 Uiso 1.0 2 calc R
H29A H 0.1278 1.0404 0.5979 0.0415 Uiso 1.0 2 calc R
H29B H 0.1306 0.9322 0.5185 0.0415 Uiso 1.0 2 calc R
H29C H 0.2632 1.0689 0.5642 0.0415 Uiso 1.0 2 calc R
H31 H -0.0044 0.8720 1.0447 0.0228 Uiso 1.0 2 calc R

loop_
_atom_site_aniso_label
_atom_site_aniso_U_11
_atom_site_aniso_U_22
_atom_site_aniso_U_33
_atom_site_aniso_U_12
_atom_site_aniso_U_13
_atom_site_aniso_U_23
V1 0.0111(3) 0.0119(3) 0.0113(3) 0.0030(2) 0.0027(2) 0.0034(2)
P1 0.0142(5) 0.0171(5) 0.0147(5) 0.0060(4) 0.0032(4) 0.0018(4)
P2 0.0168(5) 0.0164(5) 0.0142(5) 0.0083(4) 0.0024(4) 0.0031(4)
Si1 0.0186(6) 0.0210(6) 0.0164(5) -0.0032(4) 0.0047(4) 0.0052(4)
Si2 0.0132(5) 0.0167(5) 0.0203(5) 0.0007(4) 0.0021(4) 0.0060(4)
N1 0.0218(16) 0.0195(16) 0.0148(14) 0.0115(13) 0.0036(13) 0.0033(12)
C1 0.0166(17) 0.0185(18) 0.0112(15) 0.0055(14) 0.0014(13) 0.0031(14)
C2 0.0149(17) 0.0191(18) 0.0170(18) 0.0067(15) 0.0015(14) 0.0040(15)
C3 0.025(2) 0.0175(18) 0.0133(17) 0.0104(16) 0.0023(15) 0.0034(14)
C4 0.0198(19) 0.0216(19) 0.0175(18) 0.0029(15) 0.0048(15) 0.0042(15)
C5 0.0214(19) 0.0199(19) 0.0166(18) 0.0077(16) 0.0063(15) 0.0046(15)
C6 0.032(3) 0.023(2) 0.0153(17) 0.0090(17) 0.0068(16) 0.0066(15)
C7 0.034(3) 0.023(2) 0.0154(18) 0.0155(18) 0.0042(17) 0.0070(16)
C8 0.025(2) 0.037(3) 0.0165(19) 0.0162(19) -0.0013(16) 0.0022(18)
C9 0.0161(18) 0.028(2) 0.0169(18) 0.0021(16) -0.0016(14) 0.0014(16)
C10 0.022(2) 0.0208(19) 0.0189(19) 0.0065(16) 0.0013(16) -0.0010(16)
C11 0.0143(17) 0.0198(19) 0.0239(18) 0.0051(14) 0.0047(15) 0.0060(16)
C12 0.037(3) 0.035(3) 0.020(2) -0.006(2) 0.0001(18) 0.0106(19)
C13 0.0172(19) 0.025(2) 0.028(3) 0.0040(17) 0.0038(17) -0.0003(18)
C14 0.028(3) 0.025(3) 0.057(4) 0.0068(19) 0.013(3) 0.021(3)
C15 0.0187(19) 0.022(2) 0.0219(18) 0.0057(15) 0.0069(15) 0.0083(16)
C16 0.034(3) 0.043(3) 0.021(2) -0.007(3) 0.0076(19) -0.001(2)
C17 0.040(3) 0.028(3) 0.034(3) 0.005(2) 0.010(2) 0.015(2)
C18 0.018(2) 0.038(3) 0.028(3) -0.0015(18) 0.0089(17) 0.005(2)
C19 0.0149(18) 0.030(3) 0.022(2) 0.0066(17) 0.0018(15) 0.0027(17)
C20 0.027(3) 0.021(2) 0.040(3) 0.0083(18) 0.0056(19) 0.0144(19)
C21 0.030(3) 0.041(3) 0.021(2) 0.019(2) 0.0047(18) -0.0048(19)
C22 0.027(2) 0.0182(19) 0.024(2) 0.0061(16) 0.0067(17) 0.0065(16)
C23 0.035(3) 0.033(3) 0.020(2) 0.022(2) 0.0021(18) 0.0068(18)
C24 0.0202(19) 0.023(2) 0.027(2) 0.0080(17) 0.0064(17) 0.0042(17)

loop_
_atom_type_symbol
_atom_type_description
_atom_type_scat_dispersion_real
_atom_type_scat_dispersion_imag
_atom_type_scat_source
C C 0.0033 0.0016
;
International Tables for Crystallography
(1992, Vol. C, Tables 4.2.6.8 and 6.1.1.4)
;
H H 0.0000 0.0000
;
International Tables for Crystallography
(1992, Vol. C, Table 6.1.1.4)
;
N N 0.0061 0.0033
;
International Tables for Crystallography
(1992, Vol. C, Tables 4.2.6.8 and 6.1.1.4)
;
P P 0.1023 0.0942
;
International Tables for Crystallography
(1992, Vol. C, Tables 4.2.6.8 and 6.1.1.4)
;
Si Si 0.0817 0.0704
;
International Tables for Crystallography
(1992, Vol. C, Tables 4.2.6.8 and 6.1.1.4)
;
V V 0.3005 0.5294
;
International Tables for Crystallography
(1992, Vol. C, Tables 4.2.6.8 and 6.1.1.4)
;

loop_
_geom_angle_atom_site_label_1
_geom_angle_atom_site_label_2
_geom_angle_atom_site_label_3
_geom_angle
_geom_angle_publ_flag
P1 V1 P2 173.09(4) yes
P1 V1 N1 93.31(14) yes
P1 V1 C11 86.81(13) yes
P1 V1 C15 89.10(16) yes
P2 V1 N1 93.52(14) yes
P2 V1 C11 87.95(13) yes
P2 V1 C15 89.26(16) yes
N1 V1 C11 131.32(17) yes
N1 V1 C15 111.79(16) yes
C11 V1 C15 116.89(16) yes
V1 P1 C19 112.77(17) yes
V1 P1 C20 120.94(19) yes
V1 P1 C21 116.0(2) yes
C19 P1 C20 101.7(3) yes
C19 P1 C21 101.7(3) yes
C20 P1 C21 101.2(3) yes
V1 P2 C22 111.75(17) yes
V1 P2 C23 115.69(19) yes
V1 P2 C24 121.67(17) yes
C22 P2 C23 102.1(3) yes
C22 P2 C24 101.5(2) yes
C23 P2 C24 101.5(3) yes
C15 Si1 C16 110.3(3) yes
C15 Si1 C17 110.2(3) yes
C15 Si1 C18 110.6(3) yes
C16 Si1 C17 109.1(3) yes
C16 Si1 C18 109.7(3) yes
C17 Si1 C18 107.0(3) yes
C11 Si2 C12 113.86(19) yes
C11 Si2 C13 110.8(2) yes
C11 Si2 C14 111.8(3) yes
C12 Si2 C13 107.6(3) yes
C12 Si2 C14 106.1(3) yes
C13 Si2 C14 106.2(2) yes
V1 N1 C1 174.8(3) yes
N1 C1 C2 110.1(4) yes
N1 C1 C3 110.1(3) yes
N1 C1 C4 110.7(4) yes
C2 C1 C3 108.2(4) yes
C2 C1 C4 108.5(3) yes
C3 C1 C4 109.1(4) yes
C1 C2 C5 110.8(4) yes
C1 C3 C7 109.8(4) yes
C1 C4 C9 110.5(4) yes
C2 C5 C6 108.9(4) yes
C2 C5 C10 109.6(4) yes
C6 C5 C10 109.3(4) yes
C5 C6 C7 109.3(4) yes
C3 C7 C6 110.1(4) yes
C3 C7 C8 108.7(4) yes
C6 C7 C8 109.8(4) yes
C7 C8 C9 109.8(4) yes
C4 C9 C8 109.1(4) yes
C4 C9 C10 109.4(4) yes
C8 C9 C10 109.5(4) yes
C5 C10 C9 110.2(4) yes
V1 C11 Si2 124.5(2) yes
V1 C15 Si1 155.9(3) yes
C1 C2 H7A 109.495 no
C1 C2 H7B 109.492 no
C5 C2 H7A 109.494 no
C5 C2 H7B 109.488 no
H7A C2 H7B 108.075 no
C1 C3 H8A 109.702 no
C1 C3 H8B 109.696 no
C7 C3 H8A 109.695 no
C7 C3 H8B 109.695 no
H8A C3 H8B 108.196 no
C1 C4 H20A 109.557 no
C1 C4 H20B 109.560 no
C9 C4 H20A 109.555 no
C9 C4 H20B 109.553 no
H20A C4 H20B 108.101 no
C2 C5 H31 109.671 no
C6 C5 H31 109.663 no
C10 C5 H31 109.668 no
C5 C6 H19A 109.811 no
C5 C6 H19B 109.808 no
C7 C6 H19A 109.816 no
C7 C6 H19B 109.815 no
H19A C6 H19B 108.255 no
C3 C7 H11 109.453 no
C6 C7 H11 109.445 no
C8 C7 H11 109.446 no
C7 C8 H18A 109.714 no
C7 C8 H18B 109.705 no
C9 C8 H18A 109.711 no
C9 C8 H18B 109.710 no
H18A C8 H18B 108.194 no
C4 C9 H23 109.645 no
C8 C9 H23 109.625 no
C10 C9 H23 109.635 no
C5 C10 H15A 109.610 no
C5 C10 H15B 109.612 no
C9 C10 H15A 109.614 no
C9 C10 H15B 109.619 no
H15A C10 H15B 108.139 no
V1 C11 H9A 106.207 no
V1 C11 H9B 106.201 no
Si2 C11 H9A 106.203 no
Si2 C11 H9B 106.201 no
H9A C11 H9B 106.375 no
Si2 C12 H28A 109.474 no
Si2 C12 H28B 109.474 no
Si2 C12 H28C 109.473 no
H28A C12 H28B 109.474 no
H28A C12 H28C 109.462 no
H28B C12 H28C 109.470 no
Si2 C13 H24A 109.476 no
Si2 C13 H24B 109.469 no
Si2 C13 H24C 109.471 no
H24A C13 H24B 109.475 no
H24A C13 H24C 109.473 no
H24B C13 H24C 109.464 no
Si2 C14 H27A 109.467 no
Si2 C14 H27B 109.463 no
Si2 C14 H27C 109.473 no
H27A C14 H27B 109.470 no
H27A C14 H27C 109.477 no
H27B C14 H27C 109.476 no
V1 C15 H10 102.043 no
Si1 C15 H10 102.032 no
Si1 C16 H26A 109.479 no
Si1 C16 H26B 109.472 no
Si1 C16 H26C 109.471 no
H26A C16 H26B 109.467 no
H26A C16 H26C 109.472 no
H26B C16 H26C 109.466 no
Si1 C17 H29A 109.477 no
Si1 C17 H29B 109.470 no
Si1 C17 H29C 109.463 no
H29A C17 H29B 109.471 no
H29A C17 H29C 109.473 no
H29B C17 H29C 109.473 no
Si1 C18 H25A 109.464 no
Si1 C18 H25B 109.467 no
Si1 C18 H25C 109.464 no
H25A C18 H25B 109.475 no
H25A C18 H25C 109.481 no
H25B C18 H25C 109.477 no
P1 C19 H16A 109.470 no
P1 C19 H16B 109.466 no
P1 C19 H16C 109.477 no
H16A C19 H16B 109.467 no
H16A C19 H16C 109.481 no
H16B C19 H16C 109.467 no
P1 C20 H22A 109.476 no
P1 C20 H22B 109.472 no
P1 C20 H22C 109.471 no
H22A C20 H22B 109.471 no
H22A C20 H22C 109.468 no
H22B C20 H22C 109.470 no
P1 C21 H21A 109.470 no
P1 C21 H21B 109.471 no
P1 C21 H21C 109.469 no
H21A C21 H21B 109.469 no
H21A C21 H21C 109.472 no
H21B C21 H21C 109.477 no
P2 C22 H12A 109.474 no
P2 C22 H12B 109.475 no
P2 C22 H12C 109.471 no
H12A C22 H12B 109.476 no
H12A C22 H12C 109.463 no
H12B C22 H12C 109.470 no
P2 C23 H13A 109.474 no
P2 C23 H13B 109.483 no
P2 C23 H13C 109.471 no
H13A C23 H13B 109.466 no
H13A C23 H13C 109.471 no
H13B C23 H13C 109.462 no
P2 C24 H17A 109.474 no
P2 C24 H17B 109.472 no
P2 C24 H17C 109.479 no
H17A C24 H17B 109.464 no
H17A C24 H17C 109.473 no
H17B C24 H17C 109.465 no

loop_
_geom_bond_atom_site_label_1
_geom_bond_atom_site_label_2
_geom_bond_distance
_geom_bond_publ_flag
V1 P1 2.4452(15) yes
V1 P2 2.4634(15) yes
V1 N1 1.680(3) yes
V1 C11 2.190(3) yes
V1 C15 1.857(5) yes
P1 C19 1.821(4) yes
P1 C20 1.827(6) yes
P1 C21 1.834(5) yes
P2 C22 1.825(4) yes
P2 C23 1.831(5) yes
P2 C24 1.834(5) yes
Si1 C15 1.840(5) yes
Si1 C16 1.868(4) yes
Si1 C17 1.874(7) yes
Si1 C18 1.882(6) yes
Si2 C11 1.856(5) yes
Si2 C12 1.879(5) yes
Si2 C13 1.877(5) yes
Si2 C14 1.887(6) yes
N1 C1 1.446(5) yes
C1 C2 1.545(7) yes
C1 C3 1.535(7) yes
C1 C4 1.534(5) yes
C2 C5 1.538(6) yes
C3 C7 1.547(6) yes
C4 C9 1.540(6) yes
C5 C6 1.528(7) yes
C5 C10 1.525(5) yes
C6 C7 1.532(8) yes
C7 C8 1.536(6) yes
C8 C9 1.521(8) yes
C9 C10 1.525(7) yes
C2 H7A 0.990 no
C2 H7B 0.990 no
C3 H8A 0.990 no
C3 H8B 0.990 no
C4 H20A 0.990 no
C4 H20B 0.990 no
C5 H31 1.000 no
C6 H19A 0.990 no
C6 H19B 0.990 no
C7 H11 1.000 no
C8 H18A 0.990 no
C8 H18B 0.990 no
C9 H23 1.000 no
C10 H15A 0.990 no
C10 H15B 0.990 no
C11 H9A 0.990 no
C11 H9B 0.990 no
C12 H28A 0.980 no
C12 H28B 0.980 no
C12 H28C 0.980 no
C13 H24A 0.980 no
C13 H24B 0.980 no
C13 H24C 0.980 no
C14 H27A 0.980 no
C14 H27B 0.980 no
C14 H27C 0.980 no
C15 H10 0.950 no
C16 H26A 0.980 no
C16 H26B 0.980 no
C16 H26C 0.980 no
C17 H29A 0.980 no
C17 H29B 0.980 no
C17 H29C 0.980 no
C18 H25A 0.980 no
C18 H25B 0.980 no
C18 H25C 0.980 no
C19 H16A 0.980 no
C19 H16B 0.980 no
C19 H16C 0.980 no
C20 H22A 0.980 no
C20 H22B 0.980 no
C20 H22C 0.980 no
C21 H21A 0.980 no
C21 H21B 0.980 no
C21 H21C 0.980 no
C22 H12A 0.980 no
C22 H12B 0.980 no
C22 H12C 0.980 no
C23 H13A 0.980 no
C23 H13B 0.980 no
C23 H13C 0.980 no
C24 H17A 0.980 no
C24 H17B 0.980 no
C24 H17C 0.980 no

loop_
_geom_contact_atom_site_label_1
_geom_contact_atom_site_label_2
_geom_contact_distance
_geom_contact_publ_flag
_geom_contact_site_symmetry_2
N1 C19 3.537(7) no .
N1 C22 3.556(7) no .
C1 C6 2.966(6) no .
C1 C8 2.944(6) no .
C1 C10 2.957(5) no .
C2 C7 2.919(7) no .
C2 C8 3.525(7) no .
C2 C9 2.935(5) no .
C3 C5 2.949(7) no .
C3 C9 2.941(5) no .
C3 C10 3.539(6) no .
C4 C5 2.937(7) no .
C4 C6 3.543(7) no .
C4 C7 2.936(7) no .
C5 C8 2.930(7) no .
C6 C9 2.935(7) no .
C7 C10 2.918(7) no .
C15 C21 3.599(8) no .
C15 C22 3.596(7) no .
V1 H28B 3.5643 no .
P1 H8A 3.4655 no .
P1 H9B 2.8422 no .
P1 H10 3.2471 no .
P2 H7A 3.5107 no .
P2 H9A 2.9867 no .
P2 H10 3.2955 no .
Si1 H12A 3.4395 no .
Si1 H16C 3.4620 no .
Si2 H17C 3.4068 no .
Si2 H22A 3.5620 no .
N1 H7A 2.6520 no .
N1 H7B 2.6569 no .
N1 H8A 2.6558 no .
N1 H8B 2.6433 no .
N1 H12B 3.1450 no .
N1 H16B 3.2036 no .
N1 H20A 2.6554 no .
N1 H20B 2.6578 no .
N1 H28B 3.3099 no .
C1 H11 3.3851 no .
C1 H12B 3.4768 no .
C1 H15B 3.2860 no .
C1 H16B 3.4669 no .
C1 H18B 3.2569 no .
C1 H19A 3.2919 no .
C1 H23 3.3883 no .
C1 H31 3.4004 no .
C2 H8A 3.3600 no .
C2 H8B 2.6953 no .
C2 H12B 3.1888 no .
C2 H15A 3.3619 no .
C2 H15B 2.7049 no .
C2 H17B 3.1636 no .
C2 H19A 2.6886 no .
C2 H19B 3.3574 no .
C2 H20A 2.6977 no .
C2 H20B 3.3615 no .
C3 H7A 3.3564 no .
C3 H7B 2.6873 no .
C3 H16B 3.2004 no .
C3 H18A 3.3672 no .
C3 H18B 2.6874 no .
C3 H19A 2.7192 no .
C3 H19B 3.3815 no .
C3 H20A 3.3597 no .
C3 H20B 2.7038 no .
C3 H22B 3.1448 no .
C3 H28B 3.3525 no .
C4 H7A 2.7042 no .
C4 H7B 3.3589 no .
C4 H8A 2.7023 no .
C4 H8B 3.3604 no .
C4 H15A 3.3619 no .
C4 H15B 2.6985 no .
C4 H16B 3.5104 no .
C4 H18A 3.3557 no .
C4 H18B 2.6818 no .
C4 H26B 3.4061 no .
C4 H26C 3.5343 no .
C5 H8B 3.2843 no .
C5 H11 3.3627 no .
C5 H18A 3.2695 no .
C5 H20A 3.2637 no .
C5 H23 3.3664 no .
C6 H7A 3.3530 no .
C6 H7B 2.6827 no .
C6 H8A 3.3778 no .
C6 H8B 2.7231 no .
C6 H15A 2.6849 no .
C6 H15B 3.3497 no .
C6 H18A 2.7131 no .
C6 H18B 3.3668 no .
C7 H7B 3.2418 no .
C7 H15A 3.2468 no .
C7 H20B 3.2762 no .
C7 H23 3.3687 no .
C7 H31 3.3651 no .
C8 H8A 2.6964 no .
C8 H8B 3.3652 no .
C8 H15A 2.6862 no .
C8 H15B 3.3452 no .
C8 H19A 3.3685 no .
C8 H19B 2.7114 no .
C8 H20A 3.3510 no .
C8 H20B 2.6933 no .
C9 H7A 3.2751 no .
C9 H8A 3.2709 no .
C9 H11 3.3643 no .
C9 H19B 3.2670 no .
C9 H31 3.3668 no .
C10 H7A 2.7098 no .
C10 H7B 3.3584 no .
C10 H18A 2.6920 no .
C10 H18B 3.3468 no .
C10 H19A 3.3506 no .
C10 H19B 2.6905 no .
C10 H20A 2.6984 no .
C10 H20B 3.3584 no .
C11 H10 3.2136 no .
C11 H13B 3.3353 no .
C11 H17C 3.5279 no .
C11 H21A 3.3142 no .
C11 H22A 3.3836 no .
C11 H24A 3.2855 no .
C11 H24B 3.1840 no .
C11 H27A 3.2335 no .
C11 H27B 3.2974 no .
C11 H28A 3.3490 no .
C11 H28B 3.2574 no .
C12 H7B 3.2193 no .
C12 H8B 3.4072 no .
C12 H17B 3.4435 no .
C12 H17C 3.3143 no .
C12 H24B 3.2724 no .
C12 H24C 3.0872 no .
C12 H27A 3.2257 no .
C12 H27C 3.0815 no .
C13 H9A 2.9124 no .
C13 H17C 3.1558 no .
C13 H27B 3.1241 no .
C13 H27C 3.1778 no .
C13 H28A 3.1515 no .
C13 H28C 3.2013 no .
C14 H9B 2.9498 no .
C14 H22A 2.9826 no .
C14 H24A 3.1077 no .
C14 H24C 3.1907 no .
C14 H28B 3.2308 no .
C14 H28C 3.0736 no .
C15 H9A 3.5454 no .
C15 H12A 3.2165 no .
C15 H13C 3.2029 no .
C15 H16C 3.1950 no .
C15 H21C 3.1727 no .
C15 H25A 3.1477 no .
C15 H25B 3.3007 no .
C15 H26B 3.2455 no .
C15 H26C 3.1634 no .
C15 H29A 3.2325 no .
C15 H29B 3.1798 no .
C16 H12A 3.4212 no .
C16 H20A 3.3637 no .
C16 H20B 3.5585 no .
C16 H25B 3.1582 no .
C16 H25C 3.2864 no .
C16 H29A 3.1832 no .
C16 H29C 3.2180 no .
C17 H10 3.0400 no .
C17 H12A 3.3646 no .
C17 H13C 3.3951 no .
C17 H25A 3.2461 no .
C17 H25C 3.0849 no .
C17 H26A 3.1497 no .
C17 H26C 3.2514 no .
C18 H10 3.1326 no .
C18 H16C 3.1920 no .
C18 H21C 3.3569 no .
C18 H26A 3.2445 no .
C18 H26B 3.1913 no .
C18 H29B 3.1906 no .
C18 H29C 3.1317 no .
C19 H8A 3.1687 no .
C19 H20B 3.4884 no .
C19 H21B 2.8998 no .
C19 H21C 3.0323 no .
C19 H22B 3.0171 no .
C19 H22C 2.9001 no .
C19 H25B 3.3769 no .
C20 H8A 3.3866 no .
C20 H9B 3.3829 no .
C20 H16A 2.8953 no .
C20 H16B 3.0194 no .
C20 H21A 3.0200 no .
C20 H21B 2.8929 no .
C20 H27A 3.0432 no .
C21 H9B 2.9914 no .
C21 H10 3.3503 no .
C21 H16A 2.8917 no .
C21 H16C 3.0349 no .
C21 H22A 3.0268 no .
C21 H22C 2.8835 no .
C22 H7A 3.1581 no .
C22 H13A 2.9163 no .
C22 H13C 3.0363 no .
C22 H17A 2.8868 no .
C22 H17B 3.0428 no .
C22 H26C 3.3386 no .
C22 H29A 3.5349 no .
C23 H9A 3.0468 no .
C23 H10 3.4182 no .
C23 H12A 2.9718 no .
C23 H12C 2.9745 no .
C23 H17A 2.9195 no .
C23 H17C 3.0141 no .
C24 H7A 3.4745 no .
C24 H7B 3.5502 no .
C24 H12B 3.0976 no .
C24 H12C 2.8371 no .
C24 H13A 2.8977 no .
C24 H13B 3.0366 no .
C24 H24B 3.3336 no .
C24 H28A 2.9096 no .
H7A H8B 3.5950 no .
H7A H12B 2.3218 no .
H7A H15B 2.5372 no .
H7A H17B 2.7354 no .
H7A H19A 3.5862 no .
H7A H20A 2.5272 no .
H7A H31 2.3869 no .
H7B H8A 3.5961 no .
H7B H8B 2.5100 no .
H7B H17B 2.6946 no .
H7B H19A 2.4987 no .
H7B H19B 3.5877 no .
H7B H28A 2.7028 no .
H7B H28B 2.8505 no .
H7B H31 2.3956 no .
H8A H11 2.3988 no .
H8A H16B 2.3317 no .
H8A H18A 3.5963 no .
H8A H18B 2.5022 no .
H8A H20B 2.5303 no .
H8A H22B 2.6253 no .
H8B H11 2.4016 no .
H8B H18B 3.5909 no .
H8B H19A 2.5465 no .
H8B H22B 2.7717 no .
H8B H28B 2.4747 no .
H9A H10 3.1390 no .
H9A H13B 2.4722 no .
H9A H13C 3.3663 no .
H9A H17C 3.2422 no .
H9A H24A 2.9935 no .
H9A H24B 2.8178 no .
H9B H10 3.2537 no .
H9B H21A 2.4220 no .
H9B H21C 3.4000 no .
H9B H22A 2.8976 no .
H9B H27A 2.9346 no .
H9B H27B 2.9596 no .
H10 H13C 2.8972 no .
H10 H21A 3.5363 no .
H10 H21C 2.8380 no .
H10 H25A 2.9311 no .
H10 H25B 3.5207 no .
H10 H29A 3.3259 no .
H10 H29B 2.8720 no .
H11 H18A 2.3873 no .
H11 H18B 2.3938 no .
H11 H19A 2.3911 no .
H11 H19B 2.3864 no .
H12A H13A 3.1153 no .
H12A H13C 2.8372 no .
H12A H26C 2.6762 no .
H12A H29A 2.6098 no .
H12B H17A 3.2627 no .
H12B H17B 2.9888 no .
H12B H20A 2.8697 no .
H12B H26C 3.1526 no .
H12C H13A 2.7147 no .
H12C H13C 3.2857 no .
H12C H17A 2.5532 no .
H12C H17B 3.1178 no .
H13A H17A 2.6424 no .
H13A H17C 3.1609 no .
H13B H17A 3.2221 no .
H13B H17C 2.8865 no .
H13B H24B 3.4244 no .
H13C H29A 2.9447 no .
H13C H29B 3.1326 no .
H15A H18A 2.5135 no .
H15A H18B 3.5910 no .
H15A H19A 3.5883 no .
H15A H19B 2.5071 no .
H15A H23 2.3822 no .
H15A H31 2.3837 no .
H15B H18A 3.5910 no .
H15B H19B 3.5906 no .
H15B H20A 2.5190 no .
H15B H20B 3.5965 no .
H15B H23 2.3811 no .
H15B H31 2.3786 no .
H16A H21B 2.6196 no .
H16A H21C 3.1833 no .
H16A H22B 3.1793 no .
H16A H22C 2.6295 no .
H16B H20B 2.7444 no .
H16B H22B 2.8815 no .
H16B H22C 3.1888 no .
H16C H20B 3.4510 no .
H16C H21B 3.1975 no .
H16C H21C 2.9080 no .
H16C H25A 3.5262 no .
H16C H25B 2.4451 no .
H16C H26B 3.0599 no .
H17B H28A 2.5134 no .
H17C H24B 2.3723 no .
H17C H28A 2.5486 no .
H18A H19B 2.5409 no .
H18A H20B 3.5929 no .
H18A H23 2.3751 no .
H18B H20A 3.5843 no .
H18B H20B 2.5038 no .
H18B H23 2.3831 no .
H19A H31 2.3884 no .
H19B H31 2.3883 no .
H20A H23 2.3959 no .
H20A H26B 3.0471 no .
H20A H26C 2.7903 no .
H20B H23 2.3923 no .
H20B H26B 2.8469 no .
H20B H26C 3.4142 no .
H21A H22A 2.8929 no .
H21A H22C 3.1689 no .
H21B H22A 3.1909 no .
H21B H22C 2.6103 no .
H21C H25A 2.8241 no .
H21C H25B 3.1886 no .
H22A H27A 2.1016 no .
H22A H27B 3.4008 no .
H22A H28B 3.5130 no .
H22B H27A 3.3100 no .
H22B H28B 3.3669 no .
H24A H27B 2.9071 no .
H24A H27C 3.3600 no .
H24B H28A 3.0956 no .
H24B H28C 3.5743 no .
H24C H27B 3.4008 no .
H24C H27C 3.0502 no .
H24C H28A 3.2437 no .
H24C H28C 2.9542 no .
H25A H29B 3.1151 no .
H25A H29C 3.4678 no .
H25B H26A 3.4070 no .
H25B H26B 2.9760 no .
H25C H26A 3.1665 no .
H25C H26B 3.5139 no .
H25C H29B 3.3235 no .
H25C H29C 2.8844 no .
H26A H29A 3.3421 no .
H26A H29C 3.0137 no .
H26C H29A 3.0838 no .
H26C H29C 3.5355 no .
H27A H28B 3.1429 no .
H27A H28C 3.3744 no .
H27C H28B 3.3922 no .
H27C H28C 2.8272 no .
Si2 H25A 3.4357 no 2_566
C2 H15B 3.1163 no 2_577
C2 H31 3.4088 no 2_577
C3 H19A 3.1901 no 2_567
C4 H23 3.1674 no 2_677
C5 H7A 3.2352 no 2_577
C5 H12B 3.4850 no 2_577
C5 H15B 3.2159 no 2_577
C5 H31 3.5570 no 2_577
C6 H8B 3.1938 no 2_567
C6 H19A 3.5180 no 2_567
C6 H28B 3.2754 no 2_567
C6 H28C 3.5642 no 2_567
C7 H19A 3.2499 no 2_567
C7 H28B 3.5296 no 2_567
C7 H28C 3.3330 no 2_567
C8 H23 3.5185 no 2_677
C8 H26B 3.5623 no 2_677
C8 H28C 3.4637 no 2_567
C9 H20B 3.5119 no 2_677
C9 H23 3.1103 no 2_677
C10 H7A 3.1109 no 2_577
C10 H17B 3.2734 no 2_577
C10 H31 3.3905 no 2_577
C11 H21C 3.3573 no 2_566
C11 H25A 3.0879 no 2_566
C12 H11 3.1835 no 2_567
C12 H19B 3.2415 no 2_567
C13 H13B 3.4297 no 2_466
C13 H16A 3.1539 no 1_455
C13 H21B 3.0774 no 1_455
C13 H25A 3.4739 no 2_566
C13 H29C 3.1768 no 1_445
C14 H12C 3.1880 no 1_545
C14 H13A 3.1894 no 1_545
C14 H25A 3.4331 no 2_566
C14 H25C 3.1603 no 1_445
C14 H26A 3.4844 no 1_445
C15 H21A 3.4282 no 2_566
C16 H18A 3.1924 no 2_677
C16 H27C 3.3556 no 1_665
C17 H13C 3.3285 no 2_576
C17 H22C 3.5514 no 1_565
C17 H24C 3.3844 no 1_665
C17 H27B 3.5253 no 2_566
C18 H9B 3.5802 no 2_566
C18 H13A 3.4509 no 1_655
C18 H17A 3.5061 no 1_655
C18 H24A 3.2323 no 2_566
C18 H27B 3.1549 no 2_566
C18 H27C 3.3170 no 1_665
C19 H17C 3.2231 no 1_655
C19 H24B 3.4254 no 1_655
C20 H12A 3.2028 no 1_545
C20 H12C 3.5608 no 1_545
C20 H29A 3.4674 no 1_545
C21 H9A 3.4177 no 2_566
C21 H10 3.2868 no 2_566
C21 H13B 3.2952 no 2_566
C21 H13C 3.2618 no 2_566
C21 H24B 3.5509 no 1_655
C22 H15A 3.4592 no 2_577
C22 H22A 3.3301 no 1_565
C22 H27A 3.2547 no 1_565
C22 H31 3.4813 no 2_577
C23 H21B 3.2792 no 2_566
C23 H24A 3.2909 no 2_466
C23 H29C 3.3342 no 2_576
C24 H15A 3.0725 no 2_577
C24 H16A 3.5426 no 1_455
C24 H16C 3.2693 no 1_455
C24 H25B 3.2779 no 1_455
H7A C5 3.2352 no 2_577
H7A C10 3.1109 no 2_577
H7A H15A 3.0839 no 2_577
H7A H15B 2.6159 no 2_577
H7A H31 2.5644 no 2_577
H7B H15B 3.1092 no 2_577
H8A H19A 3.5338 no 2_567
H8B C6 3.1938 no 2_567
H8B H11 3.4410 no 2_567
H8B H19A 2.4724 no 2_567
H8B H19B 3.1310 no 2_567
H9A C21 3.4177 no 2_566
H9A H21A 3.5142 no 2_566
H9A H21C 2.6713 no 2_566
H9A H25A 2.8368 no 2_566
H9B C18 3.5802 no 2_566
H9B H10 3.4358 no 2_566
H9B H21C 3.1456 no 2_566
H9B H25A 2.6317 no 2_566
H10 C21 3.2868 no 2_566
H10 H9B 3.4358 no 2_566
H10 H21A 2.5073 no 2_566
H10 H21C 3.2667 no 2_566
H11 C12 3.1835 no 2_567
H11 H8B 3.4410 no 2_567
H11 H19A 2.7627 no 2_567
H11 H28A 3.3981 no 2_567
H11 H28B 2.9238 no 2_567
H11 H28C 2.7393 no 2_567
H12A C20 3.2028 no 1_565
H12A H22A 2.8256 no 1_565
H12A H22B 3.3821 no 1_565
H12A H22C 2.8974 no 1_565
H12A H27A 3.2478 no 1_565
H12B C5 3.4850 no 2_577
H12B H15A 3.1591 no 2_577
H12B H19B 3.5356 no 2_577
H12B H31 2.7190 no 2_577
H12C C14 3.1880 no 1_565
H12C C20 3.5608 no 1_565
H12C H15A 3.0104 no 2_577
H12C H19B 3.0219 no 2_577
H12C H22A 2.9555 no 1_565
H12C H22B 3.5101 no 1_565
H12C H27A 2.4622 no 1_565
H12C H27C 3.0814 no 1_565
H12C H31 3.3803 no 2_577
H13A C14 3.1894 no 1_565
H13A C18 3.4509 no 1_455
H13A H24A 3.0646 no 2_466
H13A H25B 3.0526 no 1_455
H13A H25C 3.0025 no 1_455
H13A H27A 2.9938 no 1_565
H13A H27B 2.9359 no 1_565
H13A H27C 3.0975 no 1_565
H13A H29B 3.4674 no 2_576
H13A H29C 3.0758 no 2_576
H13B C13 3.4297 no 2_466
H13B C21 3.2952 no 2_566
H13B H21A 3.4006 no 2_566
H13B H21B 2.8187 no 2_566
H13B H21C 3.1437 no 2_566
H13B H24A 2.7508 no 2_466
H13B H24B 3.3798 no 2_466
H13B H25B 3.5302 no 1_455
H13B H29C 3.5144 no 2_576
H13C C17 3.3285 no 2_576
H13C C21 3.2618 no 2_566
H13C H21A 2.9542 no 2_566
H13C H21B 2.8508 no 2_566
H13C H21C 3.4817 no 2_566
H13C H24A 3.5875 no 2_466
H13C H29A 3.4405 no 2_576
H13C H29B 3.1192 no 2_576
H13C H29C 2.8959 no 2_576
H15A C22 3.4592 no 2_577
H15A C24 3.0725 no 2_577
H15A H7A 3.0839 no 2_577
H15A H12B 3.1591 no 2_577
H15A H12C 3.0104 no 2_577
H15A H17A 2.7100 no 2_577
H15A H17B 2.6009 no 2_577
H15B C2 3.1163 no 2_577
H15B C5 3.2159 no 2_577
H15B H7A 2.6159 no 2_577
H15B H7B 3.1092 no 2_577
H15B H17B 3.0400 no 2_577
H15B H31 2.5391 no 2_577
H16A C13 3.1539 no 1_655
H16A C24 3.5426 no 1_655
H16A H17C 2.8095 no 1_655
H16A H24B 2.6543 no 1_655
H16A H24C 2.7930 no 1_655
H16A H28A 3.3550 no 1_655
H16C C24 3.2693 no 1_655
H16C H17A 2.9887 no 1_655
H16C H17B 3.5423 no 1_655
H16C H17C 2.7962 no 1_655
H16C H24B 3.4107 no 1_655
H17A C18 3.5061 no 1_455
H17A H15A 2.7100 no 2_577
H17A H16C 2.9887 no 1_455
H17A H25B 2.6388 no 1_455
H17A H26B 3.4578 no 1_455
H17A H27C 3.4271 no 1_565
H17B C10 3.2734 no 2_577
H17B H15A 2.6009 no 2_577
H17B H15B 3.0400 no 2_577
H17B H16C 3.5423 no 1_455
H17C C19 3.2231 no 1_455
H17C H16A 2.8095 no 1_455
H17C H16C 2.7962 no 1_455
H17C H25B 3.0659 no 1_455
H18A C16 3.1924 no 2_677
H18A H26A 2.9401 no 2_677
H18A H26B 2.7468 no 2_677
H18A H26C 3.3974 no 2_677
H18A H28C 2.8192 no 2_567
H18B H23 2.9922 no 2_677
H19A C3 3.1901 no 2_567
H19A C6 3.5180 no 2_567
H19A C7 3.2499 no 2_567
H19A H8A 3.5338 no 2_567
H19A H8B 2.4724 no 2_567
H19A H11 2.7627 no 2_567
H19A H19A 2.8878 no 2_567
H19A H28B 3.2815 no 2_567
H19B C12 3.2415 no 2_567
H19B H8B 3.1310 no 2_567
H19B H12B 3.5356 no 2_577
H19B H12C 3.0219 no 2_577
H19B H22B 3.4895 no 2_567
H19B H27A 3.5833 no 2_567
H19B H28B 2.6678 no 2_567
H19B H28C 2.9459 no 2_567
H20A H23 3.4245 no 2_677
H20B C9 3.5119 no 2_677
H20B H23 2.5596 no 2_677
H21A C15 3.4282 no 2_566
H21A H9A 3.5142 no 2_566
H21A H10 2.5073 no 2_566
H21A H13B 3.4006 no 2_566
H21A H13C 2.9542 no 2_566
H21A H29B 2.9679 no 2_566
H21B C13 3.0774 no 1_655
H21B C23 3.2792 no 2_566
H21B H13B 2.8187 no 2_566
H21B H13C 2.8508 no 2_566
H21B H24A 3.1936 no 1_655
H21B H24B 2.8101 no 1_655
H21B H24C 2.7281 no 1_655
H21B H29A 3.2757 no 1_545
H21B H29C 3.1369 no 1_545
H21C C11 3.3573 no 2_566
H21C H9A 2.6713 no 2_566
H21C H9B 3.1456 no 2_566
H21C H10 3.2667 no 2_566
H21C H13B 3.1437 no 2_566
H21C H13C 3.4817 no 2_566
H21C H24B 3.5323 no 1_655
H22A C22 3.3301 no 1_545
H22A H12A 2.8256 no 1_545
H22A H12C 2.9555 no 1_545
H22A H29A 3.2580 no 1_545
H22B H12A 3.3821 no 1_545
H22B H12C 3.5101 no 1_545
H22B H19B 3.4895 no 2_567
H22C C17 3.5514 no 1_545
H22C H12A 2.8974 no 1_545
H22C H24C 3.3370 no 1_655
H22C H26C 3.1946 no 1_545
H22C H29A 2.8039 no 1_545
H22C H29C 3.5314 no 1_545
H23 C4 3.1674 no 2_677
H23 C8 3.5185 no 2_677
H23 C9 3.1103 no 2_677
H23 H18B 2.9922 no 2_677
H23 H20A 3.4245 no 2_677
H23 H20B 2.5596 no 2_677
H23 H23 2.4985 no 2_677
H23 H26B 3.4673 no 2_677
H24A C18 3.2323 no 2_566
H24A C23 3.2909 no 2_466
H24A H13A 3.0646 no 2_466
H24A H13B 2.7508 no 2_466
H24A H13C 3.5875 no 2_466
H24A H21B 3.1936 no 1_455
H24A H25A 2.7767 no 2_566
H24A H25B 3.3976 no 2_566
H24A H25C 3.0167 no 2_566
H24A H29C 2.9067 no 1_445
H24B C19 3.4254 no 1_455
H24B C21 3.5509 no 1_455
H24B H13B 3.3798 no 2_466
H24B H16A 2.6543 no 1_455
H24B H16C 3.4107 no 1_455
H24B H21B 2.8101 no 1_455
H24B H21C 3.5323 no 1_455
H24C C17 3.3844 no 1_445
H24C H16A 2.7930 no 1_455
H24C H21B 2.7281 no 1_455
H24C H22C 3.3370 no 1_455
H24C H26A 2.8024 no 1_445
H24C H29A 3.5413 no 1_445
H24C H29C 2.5668 no 1_445
H25A Si2 3.4357 no 2_566
H25A C11 3.0879 no 2_566
H25A C13 3.4739 no 2_566
H25A C14 3.4331 no 2_566
H25A H9A 2.8368 no 2_566
H25A H9B 2.6317 no 2_566
H25A H24A 2.7767 no 2_566
H25A H27B 2.7203 no 2_566
H25B C24 3.2779 no 1_655
H25B H13A 3.0526 no 1_655
H25B H13B 3.5302 no 1_655
H25B H17A 2.6388 no 1_655
H25B H17C 3.0659 no 1_655
H25B H24A 3.3976 no 2_566
H25B H27C 3.3576 no 1_665
H25C C14 3.1603 no 1_665
H25C H13A 3.0025 no 1_655
H25C H24A 3.0167 no 2_566
H25C H27B 2.8068 no 1_665
H25C H27B 2.7788 no 2_566
H25C H27C 2.6267 no 1_665
H26A C14 3.4844 no 1_665
H26A H18A 2.9401 no 2_677
H26A H24C 2.8024 no 1_665
H26A H27C 2.6196 no 1_665
H26A H28C 2.9262 no 1_665
H26B C8 3.5623 no 2_677
H26B H17A 3.4578 no 1_655
H26B H18A 2.7468 no 2_677
H26B H23 3.4673 no 2_677
H26B H27C 3.4712 no 1_665
H26C H18A 3.3974 no 2_677
H26C H22C 3.1946 no 1_565
H27A C22 3.2547 no 1_545
H27A H12A 3.2478 no 1_545
H27A H12C 2.4622 no 1_545
H27A H13A 2.9938 no 1_545
H27A H19B 3.5833 no 2_567
H27A H29B 3.5018 no 2_566
H27B C17 3.5253 no 2_566
H27B C18 3.1549 no 2_566
H27B H13A 2.9359 no 1_545
H27B H25A 2.7203 no 2_566
H27B H25C 2.8068 no 1_445
H27B H25C 2.7788 no 2_566
H27B H29B 3.0618 no 2_566
H27B H29C 3.2717 no 2_566
H27C C16 3.3556 no 1_445
H27C C18 3.3170 no 1_445
H27C H12C 3.0814 no 1_545
H27C H13A 3.0975 no 1_545
H27C H17A 3.4271 no 1_545
H27C H25B 3.3576 no 1_445
H27C H25C 2.6267 no 1_445
H27C H26A 2.6196 no 1_445
H27C H26B 3.4712 no 1_445
H28A H11 3.3981 no 2_567
H28A H16A 3.3550 no 1_455
H28B C6 3.2754 no 2_567
H28B C7 3.5296 no 2_567
H28B H11 2.9238 no 2_567
H28B H19A 3.2815 no 2_567
H28B H19B 2.6678 no 2_567
H28C C6 3.5642 no 2_567
H28C C7 3.3330 no 2_567
H28C C8 3.4637 no 2_567
H28C H11 2.7393 no 2_567
H28C H18A 2.8192 no 2_567
H28C H19B 2.9459 no 2_567
H28C H26A 2.9262 no 1_445
H29A C20 3.4674 no 1_565
H29A H13C 3.4405 no 2_576
H29A H21B 3.2757 no 1_565
H29A H22A 3.2580 no 1_565
H29A H22C 2.8039 no 1_565
H29A H24C 3.5413 no 1_665
H29A H29B 3.1372 no 2_576
H29B H13A 3.4674 no 2_576
H29B H13C 3.1192 no 2_576
H29B H21A 2.9679 no 2_566
H29B H27A 3.5018 no 2_566
H29B H27B 3.0618 no 2_566
H29B H29A 3.1372 no 2_576
H29B H29B 3.3818 no 2_576
H29C C13 3.1768 no 1_665
H29C C23 3.3342 no 2_576
H29C H13A 3.0758 no 2_576
H29C H13B 3.5144 no 2_576
H29C H13C 2.8959 no 2_576
H29C H21B 3.1369 no 1_565
H29C H22C 3.5314 no 1_565
H29C H24A 2.9067 no 1_665
H29C H24C 2.5668 no 1_665
H29C H27B 3.2717 no 2_566
H31 C2 3.4088 no 2_577
H31 C5 3.5570 no 2_577
H31 C10 3.3905 no 2_577
H31 C22 3.4813 no 2_577
H31 H7A 2.5644 no 2_577
H31 H12B 2.7190 no 2_577
H31 H12C 3.3803 no 2_577
H31 H15B 2.5391 no 2_577
H31 H31 3.3314 no 2_577

loop_
_geom_torsion_atom_site_label_1
_geom_torsion_atom_site_label_2
_geom_torsion_atom_site_label_3
_geom_torsion_atom_site_label_4
_geom_torsion
_geom_torsion_publ_flag
N1 V1 P1 C19 -49.37(13) no
N1 V1 P1 C20 71.11(13) no
N1 V1 P1 C21 -166.03(12) no
P1 V1 C11 Si2 98.8(3) no
C11 V1 P1 C19 179.40(13) no
C11 V1 P1 C20 -60.13(13) no
C11 V1 P1 C21 62.73(13) no
P1 V1 C15 Si1 -94.6(7) no
C15 V1 P1 C19 62.40(12) no
C15 V1 P1 C20 -177.12(11) no
C15 V1 P1 C21 -54.26(12) no
N1 V1 P2 C22 51.29(13) no
N1 V1 P2 C23 167.60(12) no
N1 V1 P2 C24 -68.59(13) no
P2 V1 C11 Si2 -85.7(3) no
C11 V1 P2 C22 -177.43(13) no
C11 V1 P2 C23 -61.12(13) no
C11 V1 P2 C24 62.69(13) no
P2 V1 C15 Si1 92.1(7) no
C15 V1 P2 C22 -60.49(12) no
C15 V1 P2 C23 55.82(12) no
C15 V1 P2 C24 179.63(11) no
N1 V1 C11 Si2 7.2(4) no
N1 V1 C15 Si1 -1.4(8) no
C11 V1 C15 Si1 179.4(7) no
C15 V1 C11 Si2 -173.9(3) no
C16 Si1 C15 V1 -5.5(8) no
C17 Si1 C15 V1 -126.0(7) no
C18 Si1 C15 V1 116.0(7) no
C12 Si2 C11 V1 4.7(4) no
C13 Si2 C11 V1 126.1(3) no
C14 Si2 C11 V1 -115.6(3) no
N1 C1 C2 C5 -179.7(3) no
N1 C1 C3 C7 -179.1(3) no
N1 C1 C4 C9 179.8(4) no
C2 C1 C3 C7 -58.7(4) no
C3 C1 C2 C5 59.9(4) no
C2 C1 C4 C9 58.9(5) no
C4 C1 C2 C5 -58.4(4) no
C3 C1 C4 C9 -58.8(5) no
C4 C1 C3 C7 59.1(4) no
C1 C2 C5 C6 -60.8(4) no
C1 C2 C5 C10 58.8(5) no
C1 C3 C7 C6 59.9(4) no
C1 C3 C7 C8 -60.3(5) no
C1 C4 C9 C8 59.6(5) no
C1 C4 C9 C10 -60.1(5) no
C2 C5 C6 C7 60.0(4) no
C2 C5 C10 C9 -59.1(5) no
C6 C5 C10 C9 60.2(5) no
C10 C5 C6 C7 -59.7(4) no
C5 C6 C7 C3 -60.1(4) no
C5 C6 C7 C8 59.4(4) no
C3 C7 C8 C9 61.1(5) no
C6 C7 C8 C9 -59.3(5) no
C7 C8 C9 C4 -60.6(5) no
C7 C8 C9 C10 59.0(4) no
C4 C9 C10 C5 59.7(5) no
C8 C9 C10 C5 -59.8(4) no
